data_7238579
loop_
_publ_author_name
'Chen, Kai'
'Hu, Ying-Feng'
'Xiao, Xin'
'Xue, Sai-Feng'
'Tao, Zhu'
'Zhang, Yun-Qian'
'Zhu, Qian-Jiang'
'Liu, Jing-Xin'

_publ_section_title
;
 Homochiral 1D-helical coordination polymers from achiral cucurbit[5]uril:
 hydroquinone-induced spontaneous resolution
;
_journal_issue 8
_journal_name_full 'RSC Advances'
_journal_page_first 3217
_journal_paper_doi 10.1039/c2ra01132h
_journal_volume 2
_journal_year 2012
_chemical_absolute_configuration ' R '
_chemical_formula_moiety 'C30 H38 Dy N20 O14, C6 H6 O2,3(N O3), 7(H2 O)'
_chemical_formula_sum 'C36 H58 Dy N23 O32'
_chemical_formula_weight 1487.55
_chemical_melting_point ?
_chemical_name_common compound2a
_space_group_IT_number 169
_space_group_name_Hall 'P 61'
_space_group_name_H-M_alt 'P 61'
_symmetry_cell_setting hexagonal
_symmetry_space_group_name_H-M 'P 61'
_atom_sites_solution_hydrogens geom
_atom_sites_solution_primary direct
_atom_sites_solution_secondary difmap
_audit_creation_method SHELXL-97
_cell_angle_alpha 90.00
_cell_angle_beta 90.00
_cell_angle_gamma 120.00
_cell_formula_units_Z 6
_cell_length_a 14.4478(18)
_cell_length_b 14.4478(18)
_cell_length_c 46.109(12)
_cell_measurement_reflns_used 8785
_cell_measurement_temperature 223(2)
_cell_measurement_theta_max 25.73
_cell_measurement_theta_min 2.40
_cell_volume 8335(3)
_computing_cell_refinement 'Bruker SMART'
_computing_data_collection 'Bruker SMART'
_computing_data_reduction 'Bruker SAINT'
_computing_molecular_graphics 'Bruker SHELXTL'
_computing_publication_material 'Bruker SHELXTL'
_computing_structure_refinement 'SHELXL-97 (Sheldrick, 1997)'
_computing_structure_solution 'SHELXS-97 (Sheldrick, 1990)'
_diffrn_ambient_temperature 223(2)
_diffrn_measured_fraction_theta_full 0.992
_diffrn_measured_fraction_theta_max 0.992
_diffrn_measurement_device_type 'Bruker Smart Apex CCD area detector'
_diffrn_measurement_method 'phi and omega scans'
_diffrn_radiation_monochromator graphite
_diffrn_radiation_source 'fine-focus sealed tube'
_diffrn_radiation_type MoK\a
_diffrn_radiation_wavelength 0.71073
_diffrn_reflns_av_R_equivalents 0.0470
_diffrn_reflns_av_sigmaI/netI 0.0457
_diffrn_reflns_limit_h_max 17
_diffrn_reflns_limit_h_min -16
_diffrn_reflns_limit_k_max 16
_diffrn_reflns_limit_k_min -17
_diffrn_reflns_limit_l_max 56
_diffrn_reflns_limit_l_min -56
_diffrn_reflns_number 58125
_diffrn_reflns_theta_full 26.00
_diffrn_reflns_theta_max 26.00
_diffrn_reflns_theta_min 1.63
_diffrn_standards_decay_% none
_exptl_absorpt_coefficient_mu 1.464
_exptl_absorpt_correction_T_max 0.8213
_exptl_absorpt_correction_T_min 0.7294
_exptl_absorpt_correction_type multi-scan
_exptl_absorpt_process_details 'SADABS; Bruker, 2000'
_exptl_crystal_colour 'red brown'
_exptl_crystal_density_diffrn 1.778
_exptl_crystal_density_meas ?
_exptl_crystal_density_method 'not measured'
_exptl_crystal_description block
_exptl_crystal_F_000 4542
_exptl_crystal_size_max 0.23
_exptl_crystal_size_mid 0.17
_exptl_crystal_size_min 0.14
_refine_diff_density_max 1.664
_refine_diff_density_min -0.747
_refine_diff_density_rms 0.134
_refine_ls_abs_structure_details 'Flack H D (1983), Acta Cryst. A39, 876-881'
_refine_ls_abs_structure_Flack -0.001(10)
_refine_ls_extinction_method none
_refine_ls_goodness_of_fit_ref 1.005
_refine_ls_hydrogen_treatment constr
_refine_ls_matrix_type full
_refine_ls_number_parameters 809
_refine_ls_number_reflns 10420
_refine_ls_number_restraints 21
_refine_ls_restrained_S_all 1.021
_refine_ls_R_factor_all 0.0510
_refine_ls_R_factor_gt 0.0448
_refine_ls_shift/su_max 0.079
_refine_ls_shift/su_mean 0.012
_refine_ls_structure_factor_coef Fsqd
_refine_ls_weighting_details 'calc w=1/[\s^2^(Fo^2^)+(0.0782P)^2^+20.1941P] where P=(Fo^2^+2Fc^2^)/3'
_refine_ls_weighting_scheme calc
_refine_ls_wR_factor_gt 0.1191
_refine_ls_wR_factor_ref 0.1223
_reflns_number_gt 9527
_reflns_number_total 10420
_reflns_threshold_expression >2sigma(I)
_cod_data_source_file c2ra01132h.txt
_cod_data_source_block 2a
_cod_depositor_comments
;
The following automatic conversions were performed:

data item '_chemical_melting_point' value 'not measured' was changed
to '?' -- the value is undefined or not given.

data item '_exptl_absorpt_correction_type' value 'multi scan' was
changed to 'multi-scan' in accordance with the
/home/saulius/struct/COD-crude-data/automatic-downloads/DataCite-retrospective/RSC/depositions/lib/dictionaries/cif_core.dic
dictionary named 'cif_core.dic' version 2.4.2 last updated on
2011-04-26.

data item '_symmetry_cell_setting' value 'Hexagonal' was changed to
'hexagonal' in accordance with the
/home/saulius/struct/COD-crude-data/automatic-downloads/DataCite-retrospective/RSC/depositions/lib/dictionaries/cif_core.dic
dictionary named 'cif_core.dic' version 2.4.2 last updated on
2011-04-26.

data item '_exptl_crystal_density_meas' value 'not measured' was
changed to '?' -- the value is perceived as not measured.

Automatic conversion script
Id: cif_fix_values 6909 2019-04-08 15:41:33Z antanas 
;
_cod_original_sg_symbol_H-M P6(1)
_cod_database_code 7238579

loop_
_symmetry_equiv_pos_as_xyz
'x, y, z'
'-x, -y, z+1/2'
'-y, x-y, z+1/3'
'-x+y, -x, z+2/3'
'x-y, x, z+1/6'
'y, -x+y, z+5/6'

loop_
_atom_site_label
_atom_site_type_symbol
_atom_site_fract_x
_atom_site_fract_y
_atom_site_fract_z
_atom_site_U_iso_or_equiv
_atom_site_adp_type
_atom_site_occupancy
_atom_site_symmetry_multiplicity
_atom_site_calc_flag
_atom_site_refinement_flags
Dy1 Dy 0.331105(10) 0.540121(11) 0.597170(4) 0.01911(3) Uani 1 1 d .
O1W O 0.31084(18) 0.68304(18) 0.58032(6) 0.0320(7) Uani 1 1 d .
H1WA H 0.2639 0.6900 0.5897 0.038 Uiso 1 1 d R
H1WB H 0.3453 0.7374 0.5695 0.038 Uiso 1 1 d R
O2W O 0.15005(17) 0.48820(17) 0.59671(7) 0.0331(7) Uani 1 1 d .
H2WA H 0.1393 0.5363 0.6039 0.040 Uiso 1 1 d R
H2WB H 0.0998 0.4274 0.6021 0.040 Uiso 1 1 d R
O3W O 0.44315(17) 0.46692(18) 0.59960(6) 0.0332(7) Uani 1 1 d .
H3WA H 0.4235 0.4026 0.5952 0.040 Uiso 1 1 d R
H3WB H 0.4999 0.5080 0.5903 0.040 Uiso 1 1 d R
O4W O 0.50590(19) 0.6790(2) 0.60771(6) 0.0359(8) Uani 1 1 d .
H4WA H 0.5545 0.6779 0.5976 0.043 Uiso 1 1 d R
H4WB H 0.5308 0.7407 0.6152 0.043 Uiso 1 1 d R
O5W O 1.0420(3) 0.4844(4) 0.46316(17) 0.135(2) Uani 1 1 d D
H5WA H 1.0114 0.5161 0.4559 0.162 Uiso 1 1 d RD
H5WB H 1.0907 0.5281 0.4745 0.162 Uiso 1 1 d R
O6W O -0.0354(4) -0.0533(4) 0.51983(10) 0.104(2) Uani 1 1 d .
H6WA H -0.0631 -0.0189 0.5124 0.124 Uiso 1 1 d R
H6WB H -0.0678 -0.0824 0.5355 0.124 Uiso 1 1 d R
O7W O 1.0166(3) 0.5877(4) 0.54115(13) 0.102(2) Uani 1 1 d .
H7WA H 1.0172 0.5540 0.5562 0.122 Uiso 1 1 d R
H7WB H 1.0773 0.6147 0.5329 0.122 Uiso 1 1 d R
O8W O 0.6836(6) 0.9470(4) 0.46923(16) 0.148(3) Uani 1 1 d .
H8WA H 0.6712 0.9599 0.4521 0.178 Uiso 1 1 d R
H8WB H 0.6979 0.8967 0.4684 0.178 Uiso 1 1 d R
O9W O 0.4366(3) 0.8347(3) 0.54375(10) 0.0773(14) Uani 1 1 d .
H9WA H 0.4023 0.8505 0.5316 0.093 Uiso 1 1 d R
H9WB H 0.4903 0.8923 0.5496 0.093 Uiso 1 1 d R
O10W O 0.9541(4) 0.2130(8) 0.54971(14) 0.201(5) Uani 1 1 d .
H10A H 0.9706 0.2386 0.5667 0.242 Uiso 1 1 d R
H10B H 0.9491 0.2580 0.5389 0.242 Uiso 1 1 d R
O11W O 0.0171(4) 0.4029(4) 0.39654(16) 0.144(3) Uani 1 1 d .
H11C H 0.0232 0.4412 0.4112 0.172 Uiso 1 1 d R
H11D H 0.0171 0.3473 0.4026 0.172 Uiso 1 1 d R
C31 C -0.0454(4) 0.7342(4) 0.44130(16) 0.082(2) Uani 1 1 d .
C32 C -0.0200(4) 0.8309(4) 0.45385(15) 0.0655(18) Uani 1 1 d .
H32 H 0.0274 0.8578 0.4696 0.079 Uiso 1 1 calc R
C33 C -0.0666(4) 0.8882(4) 0.44255(13) 0.0636(18) Uani 1 1 d .
H33 H -0.0518 0.9528 0.4514 0.076 Uiso 1 1 calc R
C34 C -0.1347(4) 0.8517(4) 0.41843(13) 0.0610(18) Uani 1 1 d .
C35 C -0.1583(4) 0.7554(5) 0.40659(15) 0.085(2) Uani 1 1 d .
H35 H -0.2040 0.7289 0.3904 0.102 Uiso 1 1 calc R
C36 C -0.1143(4) 0.6954(4) 0.41857(15) 0.087(2) Uani 1 1 d .
H36 H -0.1330 0.6282 0.4107 0.105 Uiso 1 1 calc R
O11 O -0.0060(4) 0.6729(4) 0.45147(15) 0.137(2) Uani 1 1 d .
H11 H 0.0343 0.7034 0.4654 0.205 Uiso 1 1 calc R
O12 O -0.1796(3) 0.9062(3) 0.40654(10) 0.0749(14) Uani 1 1 d .
H12 H -0.1588 0.9632 0.4154 0.112 Uiso 1 1 calc R
C1 C 0.4158(2) 0.6176(2) 0.52686(7) 0.0207(8) Uani 1 1 d .
C2 C 0.4817(2) 0.7005(2) 0.48227(8) 0.0199(8) Uani 1 1 d .
H2A H 0.5026 0.7759 0.4784 0.024 Uiso 1 1 calc R
C3 C 0.3565(2) 0.6237(2) 0.47969(8) 0.0224(8) Uani 1 1 d .
H3A H 0.3192 0.6625 0.4739 0.027 Uiso 1 1 calc R
C4 C 0.4445(2) 0.5678(2) 0.44689(7) 0.0214(8) Uani 1 1 d .
C5 C 0.2226(2) 0.5134(2) 0.51978(8) 0.0217(8) Uani 1 1 d .
H5A H 0.1731 0.5227 0.5072 0.026 Uiso 1 1 calc R
H5B H 0.2163 0.5359 0.5394 0.026 Uiso 1 1 calc R
C6 C 0.2497(2) 0.4496(2) 0.45110(7) 0.0209(8) Uani 1 1 d .
H6A H 0.2557 0.4276 0.4314 0.025 Uiso 1 1 calc R
H6B H 0.1904 0.4643 0.4512 0.025 Uiso 1 1 calc R
C7 C 0.2083(2) 0.3508(2) 0.54270(8) 0.0212(8) Uani 1 1 d .
C8 C 0.1480(2) 0.3325(2) 0.49472(8) 0.0223(9) Uani 1 1 d .
H8A H 0.0796 0.3259 0.4883 0.027 Uiso 1 1 calc R
C9 C 0.1332(2) 0.2256(3) 0.50560(8) 0.0242(9) Uani 1 1 d .
H9A H 0.0566 0.1702 0.5063 0.029 Uiso 1 1 calc R
C10 C 0.2369(2) 0.2789(3) 0.46352(7) 0.0217(9) Uani 1 1 d .
C11 C 0.1704(3) 0.1688(3) 0.55487(8) 0.0273(10) Uani 1 1 d .
H11A H 0.1669 0.1920 0.5746 0.033 Uiso 1 1 calc R
H11B H 0.1034 0.1023 0.5511 0.033 Uiso 1 1 calc R
C12 C 0.1986(3) 0.1056(3) 0.48381(8) 0.0249(9) Uani 1 1 d .
H12A H 0.1300 0.0445 0.4897 0.030 Uiso 1 1 calc R
H12B H 0.2129 0.0929 0.4639 0.030 Uiso 1 1 calc R
C13 C 0.3441(3) 0.1961(3) 0.57116(8) 0.0255(9) Uani 1 1 d .
C14 C 0.2659(2) 0.0755(2) 0.53197(8) 0.0226(9) Uani 1 1 d .
H14A H 0.2056 0.0014 0.5340 0.027 Uiso 1 1 calc R
C15 C 0.3731(3) 0.0838(3) 0.54091(8) 0.0287(10) Uani 1 1 d .
H15A H 0.3625 0.0150 0.5485 0.034 Uiso 1 1 calc R
C16 C 0.3759(2) 0.1251(2) 0.49161(8) 0.0219(9) Uani 1 1 d .
C17 C 0.5087(3) 0.1920(3) 0.58019(9) 0.0303(10) Uani 1 1 d .
H17A H 0.5173 0.1289 0.5814 0.036 Uiso 1 1 calc R
H17B H 0.4968 0.2094 0.5999 0.036 Uiso 1 1 calc R
C18 C 0.5376(2) 0.1280(2) 0.51138(9) 0.0269(9) Uani 1 1 d .
H18A H 0.5448 0.0793 0.5248 0.032 Uiso 1 1 calc R
H18B H 0.5488 0.1103 0.4916 0.032 Uiso 1 1 calc R
C19 C 0.6431(2) 0.3845(3) 0.57642(7) 0.0216(8) Uani 1 1 d .
C20 C 0.6717(2) 0.2731(2) 0.54570(7) 0.0220(8) Uani 1 1 d .
H20A H 0.7055 0.2314 0.5520 0.026 Uiso 1 1 calc R
C21 C 0.7567(2) 0.3918(2) 0.53928(7) 0.0208(8) Uani 1 1 d .
H21A H 0.8303 0.4048 0.5420 0.025 Uiso 1 1 calc R
C22 C 0.6565(2) 0.3141(2) 0.49747(7) 0.0191(8) Uani 1 1 d .
C23 C 0.7843(2) 0.5651(3) 0.56154(7) 0.0217(9) Uani 1 1 d .
H23A H 0.8608 0.5940 0.5581 0.026 Uiso 1 1 calc R
H23B H 0.7761 0.5866 0.5811 0.026 Uiso 1 1 calc R
C24 C 0.8035(2) 0.4966(2) 0.49153(8) 0.0243(9) Uani 1 1 d .
H24A H 0.8034 0.4720 0.4717 0.029 Uiso 1 1 calc R
H24B H 0.8768 0.5289 0.4989 0.029 Uiso 1 1 calc R
C25 C 0.6810(2) 0.6523(2) 0.54911(8) 0.0207(8) Uani 1 1 d .
C26 C 0.7968(2) 0.6557(3) 0.51295(8) 0.0232(9) Uani 1 1 d .
H26A H 0.8748 0.7031 0.5153 0.028 Uiso 1 1 calc R
C27 C 0.7419(2) 0.7185(2) 0.50220(7) 0.0200(8) Uani 1 1 d .
H27A H 0.7949 0.7928 0.4968 0.024 Uiso 1 1 calc R
C28 C 0.7042(2) 0.5795(2) 0.46986(7) 0.0170(8) Uani 1 1 d .
C29 C 0.6060(2) 0.7551(2) 0.52621(8) 0.0206(9) Uani 1 1 d .
H29A H 0.6410 0.8246 0.5164 0.025 Uiso 1 1 calc R
H29B H 0.5907 0.7666 0.5462 0.025 Uiso 1 1 calc R
C30 C 0.6338(2) 0.6952(2) 0.45591(8) 0.0222(8) Uani 1 1 d .
H30A H 0.6729 0.7735 0.4567 0.027 Uiso 1 1 calc R
H30B H 0.6439 0.6743 0.4365 0.027 Uiso 1 1 calc R
N1 N 0.5057(2) 0.6856(2) 0.51161(6) 0.0223(7) Uani 1 1 d .
N2 N 0.32884(19) 0.5809(2) 0.50963(6) 0.0206(7) Uani 1 1 d .
N3 N 0.52183(19) 0.6579(2) 0.46003(6) 0.0206(7) Uani 1 1 d .
N4 N 0.3472(2) 0.5471(2) 0.45800(7) 0.0247(8) Uani 1 1 d .
N5 N 0.19109(19) 0.4013(2) 0.52044(6) 0.0209(7) Uani 1 1 d .
N6 N 0.1798(2) 0.2498(2) 0.53455(6) 0.0236(8) Uani 1 1 d .
N7 N 0.2243(2) 0.3620(2) 0.47072(7) 0.0249(8) Uani 1 1 d .
N8 N 0.1897(2) 0.2004(2) 0.48433(7) 0.0273(8) Uani 1 1 d .
N9 N 0.2570(2) 0.1481(2) 0.55314(7) 0.0267(8) Uani 1 1 d .
N10 N 0.4166(2) 0.1664(2) 0.56270(7) 0.0275(8) Uani 1 1 d .
N11 N 0.2805(2) 0.1104(2) 0.50223(6) 0.0226(8) Uani 1 1 d .
N12 N 0.4308(2) 0.1125(2) 0.51368(6) 0.0238(7) Uani 1 1 d .
N13 N 0.6075(2) 0.2819(2) 0.56871(7) 0.0274(8) Uani 1 1 d .
N14 N 0.7313(2) 0.4502(2) 0.56034(6) 0.0227(7) Uani 1 1 d .
N15 N 0.6171(2) 0.2350(2) 0.51788(7) 0.0256(8) Uani 1 1 d .
N16 N 0.7365(2) 0.4072(2) 0.50893(6) 0.0217(7) Uani 1 1 d .
N17 N 0.74449(19) 0.61193(19) 0.54075(6) 0.0184(7) Uani 1 1 d .
N18 N 0.67874(19) 0.71492(18) 0.52697(6) 0.0184(7) Uani 1 1 d .
N19 N 0.77247(19) 0.57808(19) 0.49059(6) 0.0194(7) Uani 1 1 d .
N20 N 0.67966(19) 0.65549(19) 0.47683(6) 0.0199(7) Uani 1 1 d .
O1 O 0.41626(16) 0.59403(18) 0.55265(5) 0.0231(6) Uani 1 1 d .
O2 O 0.24236(17) 0.38844(18) 0.56729(5) 0.0255(6) Uani 1 1 d .
O3 O 0.35346(18) 0.25369(18) 0.59167(6) 0.0308(7) Uani 1 1 d .
O4 O 0.60695(17) 0.41398(18) 0.59604(6) 0.0310(7) Uani 1 1 d .
O5 O 0.63650(17) 0.63713(18) 0.57249(5) 0.0262(6) Uani 1 1 d .
O7 O 0.45729(16) 0.51787(17) 0.42831(6) 0.0285(6) Uani 1 1 d .
O8 O 0.28155(17) 0.27182(18) 0.44136(6) 0.0279(7) Uani 1 1 d .
O9 O 0.40454(17) 0.14560(17) 0.46637(5) 0.0229(6) Uani 1 1 d .
O10 O 0.62606(17) 0.30370(17) 0.47200(5) 0.0257(6) Uani 1 1 d .
O6 O 0.67103(17) 0.52194(18) 0.44821(5) 0.0255(7) Uani 1 1 d .
N21 N -0.0552(3) 0.1568(3) 0.44092(8) 0.0770(17) Uani 1 1 d D
O13 O -0.1209(4) 0.1072(4) 0.42095(10) 0.130(2) Uani 1 1 d D
O14 O 0.0242(3) 0.2478(4) 0.43743(15) 0.134(3) Uani 1 1 d D
O15 O -0.0765(5) 0.1170(5) 0.46611(10) 0.160(3) Uani 1 1 d D
N22 N 0.8623(3) 0.2823(4) 0.49467(9) 0.129(2) Uani 1 1 d D
O16 O 0.8606(4) 0.3109(4) 0.46845(11) 0.175(3) Uani 1 1 d D
O17 O 0.9348(4) 0.3413(4) 0.51193(15) 0.176(4) Uani 1 1 d D
O18 O 0.7854(5) 0.1882(5) 0.50328(19) 0.215(5) Uani 1 1 d D
O19 O 0.1907(5) 0.7080(3) 0.4976(2) 0.170(3) Uiso 1 1 d D
N23 N 0.2194(3) 0.8051(4) 0.5044(3) 0.196(8) Uiso 1 1 d D
O20 O 0.1416(4) 0.8203(5) 0.5007(3) 0.213(5) Uiso 1 1 d D
O21 O 0.3186(4) 0.8761(7) 0.5005(4) 0.219(8) Uiso 1 1 d D

loop_
_atom_site_aniso_label
_atom_site_aniso_U_11
_atom_site_aniso_U_22
_atom_site_aniso_U_33
_atom_site_aniso_U_23
_atom_site_aniso_U_13
_atom_site_aniso_U_12
Dy1 0.02111(5) 0.02342(5) 0.01246(6) -0.00123(5) 0.00287(5) 0.01088(4)
O1W 0.0373(10) 0.0344(10) 0.0309(14) 0.0092(9) 0.0154(10) 0.0229(7)
O2W 0.0266(9) 0.0230(9) 0.0469(15) -0.0058(11) 0.0020(12) 0.0104(7)
O3W 0.0284(9) 0.0359(10) 0.0374(15) -0.0017(11) 0.0063(11) 0.0177(7)
O4W 0.0245(10) 0.0395(12) 0.0354(15) -0.0125(11) 0.0030(10) 0.0097(9)
O5W 0.109(2) 0.180(3) 0.166(6) -0.039(4) -0.023(3) 0.1106(18)
O6W 0.108(3) 0.080(3) 0.053(3) 0.004(2) -0.006(3) -0.005(3)
O7W 0.056(2) 0.118(3) 0.113(4) -0.004(3) 0.006(2) 0.031(2)
O8W 0.236(6) 0.085(3) 0.116(5) 0.026(3) 0.009(5) 0.074(3)
O9W 0.0681(19) 0.0630(18) 0.092(3) 0.0335(19) 0.011(2) 0.0263(15)
O10W 0.079(3) 0.372(10) 0.067(4) -0.068(5) -0.007(3) 0.048(5)
O11W 0.071(3) 0.102(3) 0.219(6) 0.093(3) 0.008(3) 0.014(2)
C31 0.053(2) 0.054(2) 0.133(5) 0.039(3) 0.052(3) 0.0234(19)
C32 0.050(2) 0.053(2) 0.085(4) 0.009(3) 0.019(3) 0.0189(19)
C33 0.057(3) 0.051(2) 0.063(3) -0.002(2) 0.013(3) 0.012(2)
C34 0.032(2) 0.059(3) 0.061(3) -0.009(2) 0.018(2) 0.000(2)
C35 0.036(2) 0.071(3) 0.094(4) -0.036(3) 0.034(2) -0.014(2)
C36 0.067(2) 0.046(3) 0.122(4) 0.000(3) 0.070(3) 0.008(2)
O11 0.116(2) 0.096(2) 0.217(5) 0.089(3) 0.113(3) 0.0676(18)
O12 0.0549(17) 0.089(2) 0.077(3) -0.017(2) -0.0068(18) 0.0333(15)
C1 0.0279(12) 0.0209(11) 0.0167(16) -0.0014(11) 0.0071(12) 0.0147(9)
C2 0.0226(11) 0.0202(11) 0.0203(17) 0.0019(11) 0.0048(11) 0.0132(9)
C3 0.0246(11) 0.0272(12) 0.0206(17) 0.0024(12) -0.0019(12) 0.0170(9)
C4 0.0279(12) 0.0230(12) 0.0164(16) 0.0060(11) -0.0021(12) 0.0152(9)
C5 0.0211(11) 0.0253(12) 0.0198(17) -0.0007(12) 0.0003(12) 0.0124(9)
C6 0.0227(12) 0.0270(13) 0.0107(15) 0.0009(11) -0.0016(11) 0.0106(10)
C7 0.0186(11) 0.0215(12) 0.0204(16) -0.0012(12) 0.0087(12) 0.0078(9)
C8 0.0154(11) 0.0257(13) 0.0222(17) -0.0013(12) -0.0018(12) 0.0075(10)
C9 0.0188(12) 0.0251(13) 0.0223(18) -0.0053(12) -0.0009(12) 0.0062(10)
C10 0.0144(11) 0.0274(13) 0.0178(17) -0.0040(12) -0.0065(12) 0.0063(10)
C11 0.0330(14) 0.0227(13) 0.0243(19) 0.0014(13) 0.0034(14) 0.0126(11)
C12 0.0305(14) 0.0216(13) 0.0153(17) -0.0032(12) 0.0011(13) 0.0076(11)
C13 0.0336(14) 0.0241(13) 0.0155(17) 0.0036(12) 0.0027(13) 0.0119(11)
C14 0.0271(13) 0.0150(12) 0.0204(17) 0.0015(11) 0.0040(13) 0.0066(10)
C15 0.0391(15) 0.0222(13) 0.0253(19) 0.0096(13) 0.0084(14) 0.0157(11)
C16 0.0278(13) 0.0151(12) 0.0200(17) -0.0027(11) -0.0025(12) 0.0086(10)
C17 0.0387(15) 0.0379(15) 0.0157(18) 0.0038(13) -0.0032(14) 0.0202(12)
C18 0.0353(14) 0.0191(12) 0.0285(19) 0.0002(12) 0.0034(14) 0.0153(10)
C19 0.0192(11) 0.0379(14) 0.0121(16) -0.0020(12) -0.0072(11) 0.0175(9)
C20 0.0302(12) 0.0321(12) 0.0132(16) 0.0034(11) 0.0013(12) 0.0226(9)
C21 0.0196(11) 0.0265(12) 0.0201(17) -0.0081(12) -0.0066(11) 0.0143(9)
C22 0.0315(12) 0.0244(11) 0.0091(15) -0.0030(10) 0.0013(11) 0.0197(9)
C23 0.0200(12) 0.0328(14) 0.0123(15) -0.0059(12) -0.0074(11) 0.0132(10)
C24 0.0241(11) 0.0298(12) 0.0260(18) -0.0056(12) -0.0003(12) 0.0188(9)
C25 0.0166(11) 0.0233(13) 0.0205(17) -0.0066(12) -0.0072(12) 0.0087(9)
C26 0.0168(11) 0.0268(13) 0.0233(18) -0.0030(13) -0.0002(12) 0.0088(10)
C27 0.0212(12) 0.0205(12) 0.0169(16) 0.0006(11) 0.0024(12) 0.0094(9)
C28 0.0146(11) 0.0208(12) 0.0096(14) 0.0010(11) 0.0030(11) 0.0044(9)
C29 0.0177(12) 0.0191(12) 0.0195(17) -0.0057(12) -0.0020(12) 0.0051(10)
C30 0.0249(12) 0.0238(12) 0.0205(17) 0.0050(12) 0.0057(12) 0.0142(9)
N1 0.0215(10) 0.0282(11) 0.0150(14) 0.0027(10) 0.0030(10) 0.0108(8)
N2 0.0191(9) 0.0245(10) 0.0207(15) 0.0041(10) 0.0032(10) 0.0127(8)
N3 0.0252(10) 0.0246(10) 0.0158(14) 0.0020(10) 0.0015(10) 0.0153(8)
N4 0.0225(11) 0.0247(11) 0.0247(17) -0.0009(11) 0.0018(11) 0.0101(9)
N5 0.0249(10) 0.0253(11) 0.0130(14) -0.0023(10) -0.0005(10) 0.0128(8)
N6 0.0257(11) 0.0195(11) 0.0180(14) -0.0026(10) -0.0009(11) 0.0056(9)
N7 0.0260(11) 0.0281(11) 0.0219(15) 0.0001(11) 0.0019(11) 0.0147(9)
N8 0.0234(11) 0.0288(12) 0.0285(17) -0.0036(11) -0.0010(11) 0.0122(9)
N9 0.0297(12) 0.0274(12) 0.0224(16) -0.0022(11) -0.0005(11) 0.0137(9)
N10 0.0308(12) 0.0316(12) 0.0176(15) 0.0004(11) -0.0034(11) 0.0138(9)
N11 0.0244(11) 0.0255(11) 0.0163(14) -0.0022(10) 0.0017(10) 0.0113(8)
N12 0.0316(11) 0.0279(11) 0.0173(14) -0.0031(10) 0.0012(11) 0.0189(8)
N13 0.0319(12) 0.0309(12) 0.0196(15) -0.0040(11) 0.0036(11) 0.0159(9)
N14 0.0283(11) 0.0334(11) 0.0109(13) -0.0027(10) -0.0013(10) 0.0188(8)
N15 0.0360(12) 0.0202(11) 0.0186(15) -0.0009(10) -0.0045(11) 0.0127(9)
N16 0.0239(11) 0.0248(11) 0.0138(14) -0.0058(10) -0.0024(10) 0.0102(8)
N17 0.0223(10) 0.0231(10) 0.0119(13) -0.0027(9) -0.0045(10) 0.0130(8)
N18 0.0199(10) 0.0157(9) 0.0196(14) -0.0009(9) 0.0006(10) 0.0090(7)
N19 0.0256(10) 0.0216(10) 0.0140(13) -0.0020(9) -0.0010(10) 0.0140(8)
N20 0.0213(10) 0.0207(10) 0.0167(14) 0.0014(10) 0.0013(10) 0.0099(8)
O1 0.0212(8) 0.0326(10) 0.0143(12) -0.0010(8) 0.0049(8) 0.0126(7)
O2 0.0288(9) 0.0336(10) 0.0143(12) -0.0023(9) 0.0030(9) 0.0158(7)
O3 0.0356(10) 0.0339(10) 0.0226(14) -0.0061(9) -0.0020(10) 0.0171(8)
O4 0.0346(9) 0.0382(10) 0.0250(13) -0.0060(10) -0.0026(11) 0.0218(7)
O5 0.0312(9) 0.0319(9) 0.0206(13) -0.0006(9) 0.0057(9) 0.0196(7)
O7 0.0321(9) 0.0314(9) 0.0271(13) -0.0043(10) 0.0000(10) 0.0198(7)
O8 0.0288(9) 0.0320(10) 0.0241(13) -0.0005(9) 0.0029(9) 0.0161(7)
O9 0.0264(9) 0.0298(9) 0.0116(11) -0.0007(8) 0.0005(8) 0.0133(7)
O10 0.0332(10) 0.0239(9) 0.0193(12) -0.0021(9) -0.0016(9) 0.0137(7)
O6 0.0259(9) 0.0280(10) 0.0198(13) -0.0032(9) -0.0014(9) 0.0114(7)
N21 0.072(2) 0.082(2) 0.082(4) -0.018(2) -0.027(2) 0.0422(18)
O13 0.103(3) 0.132(4) 0.139(4) -0.063(3) -0.080(3) 0.045(3)
O14 0.068(2) 0.097(3) 0.205(7) -0.041(4) -0.053(3) 0.018(2)
O15 0.177(4) 0.164(4) 0.164(6) -0.024(4) -0.084(4) 0.104(3)
N22 0.0787(19) 0.269(5) 0.084(4) -0.063(4) -0.043(2) 0.120(2)
O16 0.098(3) 0.131(3) 0.324(9) -0.112(4) -0.060(4) 0.077(2)
O17 0.097(3) 0.130(3) 0.325(12) -0.096(5) -0.037(5) 0.075(3)
O18 0.069(3) 0.330(11) 0.195(9) 0.073(8) 0.034(4) 0.061(5)

loop_
_atom_type_symbol
_atom_type_description
_atom_type_scat_dispersion_real
_atom_type_scat_dispersion_imag
_atom_type_scat_source
C C 0.0033 0.0016 'International Tables Vol C Tables 4.2.6.8 and 6.1.1.4'
H H 0.0000 0.0000 'International Tables Vol C Tables 4.2.6.8 and 6.1.1.4'
N N 0.0061 0.0033 'International Tables Vol C Tables 4.2.6.8 and 6.1.1.4'
O O 0.0106 0.0060 'International Tables Vol C Tables 4.2.6.8 and 6.1.1.4'
Dy Dy -0.1892 4.4098 'International Tables Vol C Tables 4.2.6.8 and 6.1.1.4'

loop_
_geom_angle_atom_site_label_1
_geom_angle_atom_site_label_2
_geom_angle_atom_site_label_3
_geom_angle
_geom_angle_site_symmetry_1
_geom_angle_site_symmetry_3
O10 Dy1 O1 135.44(8) 5 .
O10 Dy1 O2W 80.05(10) 5 .
O1 Dy1 O2W 114.91(10) . .
O10 Dy1 O3W 115.99(9) 5 .
O1 Dy1 O3W 79.82(10) . .
O2W Dy1 O3W 140.69(8) . .
O10 Dy1 O2 146.30(9) 5 .
O1 Dy1 O2 75.22(8) . .
O2W Dy1 O2 72.18(9) . .
O3W Dy1 O2 77.57(9) . .
O10 Dy1 O1W 74.87(9) 5 .
O1 Dy1 O1W 72.03(9) . .
O2W Dy1 O1W 70.63(8) . .
O3W Dy1 O1W 146.05(8) . .
O2 Dy1 O1W 111.99(9) . .
O10 Dy1 O4W 72.34(10) 5 .
O1 Dy1 O4W 74.59(8) . .
O2W Dy1 O4W 145.71(10) . .
O3W Dy1 O4W 71.70(10) . .
O2 Dy1 O4W 139.94(10) . .
O1W Dy1 O4W 82.65(10) . .
O10 Dy1 O9 75.37(8) 5 5
O1 Dy1 O9 146.69(8) . 5
O2W Dy1 O9 77.38(10) . 5
O3W Dy1 O9 73.18(9) . 5
O2 Dy1 O9 80.16(8) . 5
O1W Dy1 O9 139.28(8) . 5
O4W Dy1 O9 113.60(10) . 5
Dy1 O1W H1WA 113.1 . .
Dy1 O1W H1WB 137.0 . .
H1WA O1W H1WB 108.7 . .
Dy1 O2W H2WA 111.5 . .
Dy1 O2W H2WB 124.8 . .
H2WA O2W H2WB 108.7 . .
Dy1 O3W H3WA 123.7 . .
Dy1 O3W H3WB 107.7 . .
H3WA O3W H3WB 108.7 . .
Dy1 O4W H4WA 114.4 . .
Dy1 O4W H4WB 133.4 . .
H4WA O4W H4WB 108.7 . .
H5WA O5W H5WB 107.6 . .
H6WA O6W H6WB 109.0 . .
H7WA O7W H7WB 109.0 . .
H8WA O8W H8WB 108.5 . .
H9WA O9W H9WB 108.4 . .
H10A O10W H10B 108.6 . .
H11C O11W H11D 107.7 . .
O11 C31 C36 117.3(6) . .
O11 C31 C32 122.1(6) . .
C36 C31 C32 120.6(7) . .
C31 C32 C33 118.6(6) . .
C31 C32 H32 120.7 . .
C33 C32 H32 120.7 . .
C34 C33 C32 121.8(6) . .
C34 C33 H33 119.1 . .
C32 C33 H33 119.1 . .
O12 C34 C35 118.5(5) . .
O12 C34 C33 123.4(5) . .
C35 C34 C33 118.0(6) . .
C34 C35 C36 120.4(6) . .
C34 C35 H35 119.8 . .
C36 C35 H35 119.8 . .
C31 C36 C35 120.6(6) . .
C31 C36 H36 119.7 . .
C35 C36 H36 119.7 . .
C31 O11 H11 109.5 . .
C34 O12 H12 109.5 . .
O1 C1 N2 126.1(3) . .
O1 C1 N1 123.9(3) . .
N2 C1 N1 110.0(3) . .
N1 C2 N3 114.9(3) . .
N1 C2 C3 104.0(2) . .
N3 C2 C3 101.9(2) . .
N1 C2 H2A 111.8 . .
N3 C2 H2A 111.8 . .
C3 C2 H2A 111.8 . .
N4 C3 N2 115.0(3) . .
N4 C3 C2 103.0(3) . .
N2 C3 C2 101.4(2) . .
N4 C3 H3A 112.2 . .
N2 C3 H3A 112.2 . .
C2 C3 H3A 112.2 . .
O7 C4 N3 126.6(3) . .
O7 C4 N4 125.7(3) . .
N3 C4 N4 107.6(3) . .
N2 C5 N5 113.7(3) . .
N2 C5 H5A 108.8 . .
N5 C5 H5A 108.8 . .
N2 C5 H5B 108.8 . .
N5 C5 H5B 108.8 . .
H5A C5 H5B 107.7 . .
N4 C6 N7 114.4(3) . .
N4 C6 H6A 108.7 . .
N7 C6 H6A 108.7 . .
N4 C6 H6B 108.7 . .
N7 C6 H6B 108.7 . .
H6A C6 H6B 107.6 . .
O2 C7 N5 126.5(3) . .
O2 C7 N6 124.2(3) . .
N5 C7 N6 109.3(3) . .
N7 C8 N5 114.2(2) . .
N7 C8 C9 104.2(3) . .
N5 C8 C9 102.4(3) . .
N7 C8 H8A 111.8 . .
N5 C8 H8A 111.8 . .
C9 C8 H8A 111.8 . .
N8 C9 N6 115.7(3) . .
N8 C9 C8 102.8(3) . .
N6 C9 C8 104.1(3) . .
N8 C9 H9A 111.2 . .
N6 C9 H9A 111.2 . .
C8 C9 H9A 111.2 . .
O8 C10 N7 125.9(3) . .
O8 C10 N8 124.7(4) . .
N7 C10 N8 109.4(3) . .
N9 C11 N6 113.2(3) . .
N9 C11 H11A 108.9 . .
N6 C11 H11A 108.9 . .
N9 C11 H11B 108.9 . .
N6 C11 H11B 108.9 . .
H11A C11 H11B 107.7 . .
N11 C12 N8 114.2(3) . .
N11 C12 H12A 108.7 . .
N8 C12 H12A 108.7 . .
N11 C12 H12B 108.7 . .
N8 C12 H12B 108.7 . .
H12A C12 H12B 107.6 . .
O3 C13 N10 126.2(3) . .
O3 C13 N9 125.0(4) . .
N10 C13 N9 108.7(3) . .
N11 C14 N9 115.3(3) . .
N11 C14 C15 105.1(3) . .
N9 C14 C15 102.0(3) . .
N11 C14 H14A 111.3 . .
N9 C14 H14A 111.3 . .
C15 C14 H14A 111.3 . .
N10 C15 N12 114.6(2) . .
N10 C15 C14 104.7(3) . .
N12 C15 C14 101.7(3) . .
N10 C15 H15A 111.7 . .
N12 C15 H15A 111.7 . .
C14 C15 H15A 111.7 . .
O9 C16 N12 126.7(3) . .
O9 C16 N11 124.7(3) . .
N12 C16 N11 108.7(3) . .
N10 C17 N13 113.0(3) . .
N10 C17 H17A 109.0 . .
N13 C17 H17A 109.0 . .
N10 C17 H17B 109.0 . .
N13 C17 H17B 109.0 . .
H17A C17 H17B 107.8 . .
N15 C18 N12 111.7(3) . .
N15 C18 H18A 109.3 . .
N12 C18 H18A 109.3 . .
N15 C18 H18B 109.3 . .
N12 C18 H18B 109.3 . .
H18A C18 H18B 107.9 . .
O4 C19 N13 125.6(3) . .
O4 C19 N14 124.9(3) . .
N13 C19 N14 109.3(3) . .
N13 C20 N15 115.1(3) . .
N13 C20 C21 103.2(3) . .
N15 C20 C21 103.1(3) . .
N13 C20 H20A 111.6 . .
N15 C20 H20A 111.6 . .
C21 C20 H20A 111.6 . .
N14 C21 N16 114.9(3) . .
N14 C21 C20 102.9(3) . .
N16 C21 C20 103.9(2) . .
N14 C21 H21A 111.5 . .
N16 C21 H21A 111.5 . .
C20 C21 H21A 111.5 . .
O10 C22 N15 125.4(3) . .
O10 C22 N16 124.1(3) . .
N15 C22 N16 110.5(3) . .
N14 C23 N17 114.0(2) . .
N14 C23 H23A 108.8 . .
N17 C23 H23A 108.8 . .
N14 C23 H23B 108.8 . .
N17 C23 H23B 108.8 . .
H23A C23 H23B 107.7 . .
N16 C24 N19 114.1(3) . .
N16 C24 H24A 108.7 . .
N19 C24 H24A 108.7 . .
N16 C24 H24B 108.7 . .
N19 C24 H24B 108.7 . .
H24A C24 H24B 107.6 . .
O5 C25 N17 125.4(3) . .
O5 C25 N18 126.3(4) . .
N17 C25 N18 108.3(3) . .
N19 C26 N17 114.9(2) . .
N19 C26 C27 103.3(3) . .
N17 C26 C27 103.2(3) . .
N19 C26 H26A 111.6 . .
N17 C26 H26A 111.6 . .
C27 C26 H26A 111.6 . .
N18 C27 N20 115.1(2) . .
N18 C27 C26 102.9(3) . .
N20 C27 C26 102.9(3) . .
N18 C27 H27A 111.7 . .
N20 C27 H27A 111.7 . .
C26 C27 H27A 111.7 . .
O6 C28 N20 124.7(3) . .
O6 C28 N19 126.1(3) . .
N20 C28 N19 109.1(3) . .
N18 C29 N1 114.3(3) . .
N18 C29 H29A 108.7 . .
N1 C29 H29A 108.7 . .
N18 C29 H29B 108.7 . .
N1 C29 H29B 108.7 . .
H29A C29 H29B 107.6 . .
N3 C30 N20 114.6(3) . .
N3 C30 H30A 108.6 . .
N20 C30 H30A 108.6 . .
N3 C30 H30B 108.6 . .
N20 C30 H30B 108.6 . .
H30A C30 H30B 107.6 . .
C1 N1 C2 112.2(3) . .
C1 N1 C29 121.3(3) . .
C2 N1 C29 124.3(2) . .
C1 N2 C5 123.2(3) . .
C1 N2 C3 112.3(2) . .
C5 N2 C3 124.4(3) . .
C4 N3 C30 122.1(3) . .
C4 N3 C2 114.0(3) . .
C30 N3 C2 123.0(2) . .
C4 N4 C6 121.4(3) . .
C4 N4 C3 113.3(2) . .
C6 N4 C3 124.8(3) . .
C7 N5 C5 125.4(3) . .
C7 N5 C8 112.2(3) . .
C5 N5 C8 122.0(3) . .
C7 N6 C11 123.0(3) . .
C7 N6 C9 111.5(3) . .
C11 N6 C9 123.5(3) . .
C10 N7 C6 122.6(3) . .
C10 N7 C8 110.2(3) . .
C6 N7 C8 123.5(3) . .
C10 N8 C9 112.1(3) . .
C10 N8 C12 121.9(3) . .
C9 N8 C12 125.9(3) . .
C13 N9 C11 122.7(3) . .
C13 N9 C14 111.9(3) . .
C11 N9 C14 125.4(3) . .
C13 N10 C17 120.9(3) . .
C13 N10 C15 111.9(3) . .
C17 N10 C15 124.6(4) . .
C16 N11 C12 122.5(3) . .
C16 N11 C14 110.7(3) . .
C12 N11 C14 125.2(3) . .
C16 N12 C18 125.0(3) . .
C16 N12 C15 113.4(3) . .
C18 N12 C15 121.6(3) . .
C19 N13 C20 112.2(2) . .
C19 N13 C17 123.0(3) . .
C20 N13 C17 124.5(3) . .
C19 N14 C23 123.7(3) . .
C19 N14 C21 112.3(3) . .
C23 N14 C21 123.6(3) . .
C22 N15 C18 122.4(3) . .
C22 N15 C20 111.7(2) . .
C18 N15 C20 125.7(3) . .
C22 N16 C24 122.4(3) . .
C22 N16 C21 110.7(2) . .
C24 N16 C21 125.5(2) . .
C25 N17 C23 121.4(3) . .
C25 N17 C26 112.0(3) . .
C23 N17 C26 122.9(3) . .
C25 N18 C29 123.2(3) . .
C25 N18 C27 112.8(3) . .
C29 N18 C27 122.9(3) . .
C28 N19 C26 112.6(3) . .
C28 N19 C24 123.0(3) . .
C26 N19 C24 123.9(3) . .
C28 N20 C30 121.6(3) . .
C28 N20 C27 111.3(3) . .
C30 N20 C27 122.9(3) . .
C1 O1 Dy1 150.2(2) . .
C7 O2 Dy1 148.3(2) . .
C16 O9 Dy1 150.8(2) . 6_554
C22 O10 Dy1 155.3(2) . 6_554
O14 N21 O13 122.6(5) . .
O14 N21 O15 118.9(5) . .
O13 N21 O15 118.1(4) . .
O17 N22 O16 121.7(5) . .
O17 N22 O18 120.0(6) . .
O16 N22 O18 118.4(5) . .
O20 N23 O19 109.3(6) . .
O20 N23 O21 125.1(8) . .
O19 N23 O21 117.1(8) . .

loop_
_geom_bond_atom_site_label_1
_geom_bond_atom_site_label_2
_geom_bond_distance
_geom_bond_site_symmetry_2
Dy1 O10 2.318(2) 5
Dy1 O1 2.318(2) .
Dy1 O2W 2.333(2) .
Dy1 O3W 2.337(3) .
Dy1 O2 2.353(2) .
Dy1 O1W 2.357(3) .
Dy1 O4W 2.361(2) .
Dy1 O9 2.370(2) 5
O1W H1WA 0.8500 .
O1W H1WB 0.8499 .
O2W H2WA 0.8502 .
O2W H2WB 0.8500 .
O3W H3WA 0.8499 .
O3W H3WB 0.8498 .
O4W H4WA 0.8499 .
O4W H4WB 0.8500 .
O5W H5WA 0.8499 .
O5W H5WB 0.8500 .
O6W H6WA 0.8499 .
O6W H6WB 0.8501 .
O7W H7WA 0.8498 .
O7W H7WB 0.8504 .
O8W H8WA 0.8496 .
O8W H8WB 0.8500 .
O9W H9WA 0.8503 .
O9W H9WB 0.8499 .
O10W H10A 0.8499 .
O10W H10B 0.8499 .
O11W H11C 0.8500 .
O11W H11D 0.8502 .
C31 O11 1.353(9) .
C31 C36 1.359(9) .
C31 C32 1.382(9) .
C32 C33 1.402(10) .
C32 H32 0.9400 .
C33 C34 1.401(8) .
C33 H33 0.9400 .
C34 O12 1.361(8) .
C34 C35 1.370(9) .
C35 C36 1.418(10) .
C35 H35 0.9400 .
C36 H36 0.9400 .
O11 H11 0.8300 .
O12 H12 0.8300 .
C1 O1 1.238(4) .
C1 N2 1.350(4) .
C1 N1 1.368(4) .
C2 N1 1.439(5) .
C2 N3 1.457(5) .
C2 C3 1.584(4) .
C2 H2A 0.9900 .
C3 N4 1.447(5) .
C3 N2 1.483(4) .
C3 H3A 0.9900 .
C4 O7 1.193(5) .
C4 N3 1.362(4) .
C4 N4 1.381(5) .
C5 N2 1.425(4) .
C5 N5 1.447(4) .
C5 H5A 0.9800 .
C5 H5B 0.9800 .
C6 N4 1.443(4) .
C6 N7 1.446(5) .
C6 H6A 0.9800 .
C6 H6B 0.9800 .
C7 O2 1.247(4) .
C7 N5 1.352(5) .
C7 N6 1.357(4) .
C8 N7 1.467(4) .
C8 N5 1.470(4) .
C8 C9 1.533(5) .
C8 H8A 0.9900 .
C9 N8 1.435(5) .
C9 N6 1.457(5) .
C9 H9A 0.9900 .
C10 O8 1.239(4) .
C10 N7 1.343(5) .
C10 N8 1.378(4) .
C11 N9 1.426(5) .
C11 N6 1.452(5) .
C11 H11A 0.9800 .
C11 H11B 0.9800 .
C12 N11 1.429(5) .
C12 N8 1.439(5) .
C12 H12A 0.9800 .
C12 H12B 0.9800 .
C13 O3 1.222(4) .
C13 N10 1.371(6) .
C13 N9 1.372(4) .
C14 N11 1.440(5) .
C14 N9 1.485(5) .
C14 C15 1.549(5) .
C14 H14A 0.9900 .
C15 N10 1.442(5) .
C15 N12 1.448(5) .
C15 H15A 0.9900 .
C16 O9 1.221(4) .
C16 N12 1.358(5) .
C16 N11 1.375(5) .
C17 N10 1.438(5) .
C17 N13 1.466(4) .
C17 H17A 0.9800 .
C17 H17B 0.9800 .
C18 N15 1.423(4) .
C18 N12 1.448(5) .
C18 H18A 0.9800 .
C18 H18B 0.9800 .
C19 O4 1.222(5) .
C19 N13 1.352(5) .
C19 N14 1.365(4) .
C20 N13 1.456(5) .
C20 N15 1.462(4) .
C20 C21 1.559(4) .
C20 H20A 0.9900 .
C21 N14 1.450(5) .
C21 N16 1.469(5) .
C21 H21A 0.9900 .
C22 O10 1.236(4) .
C22 N15 1.365(4) .
C22 N16 1.367(4) .
C23 N14 1.440(4) .
C23 N17 1.448(5) .
C23 H23A 0.9800 .
C23 H23B 0.9800 .
C24 N16 1.414(4) .
C24 N19 1.455(5) .
C24 H24A 0.9800 .
C24 H24B 0.9800 .
C25 O5 1.217(4) .
C25 N17 1.366(5) .
C25 N18 1.374(5) .
C26 N19 1.431(4) .
C26 N17 1.462(4) .
C26 C27 1.555(5) .
C26 H26A 0.9900 .
C27 N18 1.447(4) .
C27 N20 1.479(4) .
C27 H27A 0.9900 .
C28 O6 1.233(4) .
C28 N20 1.350(5) .
C28 N19 1.381(4) .
C29 N18 1.432(5) .
C29 N1 1.452(4) .
C29 H29A 0.9800 .
C29 H29B 0.9800 .
C30 N3 1.439(4) .
C30 N20 1.442(5) .
C30 H30A 0.9800 .
C30 H30B 0.9800 .
O9 Dy1 2.370(2) 6_554
O10 Dy1 2.318(2) 6_554
N21 O14 1.250(5) .
N21 O13 1.258(5) .
N21 O15 1.264(5) .
N22 O17 1.251(6) .
N22 O16 1.282(6) .
N22 O18 1.315(6) .
O19 N23 1.287(7) .
N23 O20 1.259(7) .
N23 O21 1.292(6) .
